data_9002659
loop_
_publ_author_name
'Nakagawa, T.'
'Kihara, K.'
'Harada, K.'

_publ_section_title
;
 The crystal structure of low melanophlogite
;
_journal_name_full 'American Mineralogist'
_journal_page_first 1506
_journal_page_last 1512
_journal_volume 86
_journal_year 2001
_chemical_formula_sum 'C Mg3 O46 Si23'
_chemical_name_mineral Melanophlogite
_symmetry_space_group_name_H-M 'P 42/n b c'
_cell_angle_alpha 90
_cell_angle_beta 90
_cell_angle_gamma 90
_cell_formula_units_Z 8
_cell_length_a 26.818
_cell_length_b 26.818
_cell_length_c 13.365
_cell_volume 9612.176
_database_code_amcsd 0002748
_exptl_crystal_density_diffrn 2.027
_cod_original_cell_volume 9612.177
_cod_original_formula_sum 'Si23 O46 Mg3 C'
_cod_database_code 9002659

loop_
_space_group_symop_operation_xyz
x,y,z
-y,-x,1/2+z
1/2+y,1/2+x,1/2-z
y,-x,1/2-z
1/2-y,1/2+x,1/2+z
1/2+x,1/2-y,z
-x,y,-z
1/2+x,1/2+y,-z
-x,-y,z
y,x,1/2+z
1/2-y,1/2-x,1/2-z
-y,x,1/2-z
1/2+y,1/2-x,1/2+z
1/2-x,1/2+y,z
x,-y,-z
1/2-x,1/2-y,-z

loop_
_atom_site_aniso_label
_atom_site_aniso_U_11
_atom_site_aniso_U_22
_atom_site_aniso_U_33
_atom_site_aniso_U_12
_atom_site_aniso_U_13
_atom_site_aniso_U_23
Si1 0.01312 0.01676 0.01457 -0.00219 0.00145 0.00109
Si2 0.01239 0.01494 0.01502 0.00073 -0.00054 0.00073
Si3 0.01312 0.01530 0.01737 0.00109 -0.00091 -0.00054
Si4 0.01385 0.01457 0.01737 0.00109 -0.00036 -0.00018
Si5 0.01421 0.01312 0.01240 -0.00036 -0.00091 -0.00054
Si6 0.01712 0.01129 0.01222 0.00109 -0.00073 -0.00073
Si7 0.01385 0.01567 0.01403 -0.00182 0.00145 0.00054
Si8 0.01712 0.01312 0.01385 -0.00073 -0.00127 -0.00018
Si9 0.01348 0.01385 0.01321 0.00109 -0.00091 0.00018
Si10 0.01385 0.01421 0.01475 0.00000 0.00091 -0.00163
Si11 0.00874 0.01385 0.01357 0.00000 0.00000 -0.00036
Si12 0.00911 0.01640 0.01529 0.00000 0.00000 -0.00091
Si13 0.01385 0.01385 0.00814 -0.00109 -0.00073 -0.00073
O1 0.03862 0.04773 0.05429 0.01822 -0.02179 -0.00182
O2 0.03644 0.04809 0.03982 0.00182 0.01634 -0.01453
O3 0.05757 0.03680 0.02443 -0.01421 0.00872 0.00853
O4 0.03862 0.02623 0.03529 0.00547 -0.01471 -0.01416
O5 0.04518 0.04955 0.03348 -0.02915 0.00000 -0.01053
O6 0.04591 0.03279 0.04525 -0.01968 0.00636 0.01017
O7 0.04117 0.05028 0.04796 -0.01166 0.00182 0.03087
O8 0.05502 0.03680 0.04434 -0.00984 -0.01089 -0.01997
O9 0.03971 0.04809 0.03167 0.01457 0.01453 -0.00563
O10 0.03316 0.04154 0.03710 -0.00255 -0.01870 0.00944
O11 0.03644 0.03571 0.03348 0.01749 -0.01162 0.00054
O12 0.05210 0.06886 0.04163 0.03971 0.00545 -0.01089
O13 0.03097 0.06267 0.03167 -0.00619 0.01907 0.00182
O14 0.02915 0.04008 0.02986 0.00874 -0.01689 -0.00472
O15 0.02405 0.03425 0.04887 0.01567 0.00054 0.00345
O16 0.02623 0.02660 0.03348 -0.01202 0.00091 -0.00418
O17 0.03716 0.02587 0.01719 -0.00182 0.00236 -0.00926
O18 0.06267 0.01968 0.02172 -0.00291 -0.00508 0.00472
O19 0.03279 0.01312 0.03529 0.00000 0.00000 0.00073
O20 0.02696 0.01385 0.03258 0.00000 0.00000 0.00036
O21 0.03097 0.02478 0.01086 0.00291 -0.00381 -0.00163
O22 0.03826 0.01275 0.03258 -0.00109 0.00163 0.00054
O23 0.04044 0.05101 0.03077 0.01275 0.01217 -0.00890
O24 0.04627 0.04627 0.04253 -0.00547 -0.01816 -0.01816
O25 0.05647 0.05647 0.04525 -0.02878 0.01453 0.01453
MgG1 0.54653 0.54653 0.31672 0.00000 0.00000 0.00000
MgG2 0.65584 0.65584 0.27147 0.06923 0.00000 0.00000
MgG3 0.46637 0.24776 0.45246 -0.00364 0.03995 -0.01634
CG4 0.08744 0.08744 0.06063 0.00000 0.00000 0.00000

loop_
_atom_site_label
_atom_site_fract_x
_atom_site_fract_y
_atom_site_fract_z
_atom_site_U_iso_or_equiv
_atom_site_type_symbol
_atom_site_attached_hydrogens
Si1 0.19275 0.00847 0.30894 0.01469 Si 0
Si2 0.30728 0.00588 0.31027 0.01418 Si 0
Si3 0.09507 0.05733 -0.00311 0.01520 Si 0
Si4 0.40568 0.05722 -0.00631 0.01520 Si 0
Si5 0.25299 0.15934 0.09941 0.01330 Si 0
Si6 0.24701 0.15235 0.87135 0.01355 Si 0
Si7 0.16017 0.09715 0.17183 0.01444 Si 0
Si8 0.15674 0.08642 0.80804 0.01469 Si 0
Si9 0.34199 0.09456 0.17469 0.01355 Si 0
Si10 0.34046 0.08852 0.81046 0.01431 Si 0
Si11 0.12470 0.00000 0.50000 0.01203 Si 0
Si12 0.37501 0.00000 0.50000 0.01355 Si 0
Si13 0.25162 0.24838 0.25000 0.01203 Si 0
O1 0.03810 0.18010 0.25940 0.04686 O 0
O2 0.05900 0.18330 0.74850 0.04154 O 0
O3 0.07020 0.11630 0.38890 0.03977 O 0
O4 0.06760 0.13620 0.58000 0.03356 O 0
O5 0.11710 0.19970 0.36160 0.04281 O 0
O6 0.13290 0.20310 0.63220 0.04129 O 0
O7 0.31750 0.04990 0.23310 0.04648 O 0
O8 0.31970 0.04640 0.73930 0.04534 O 0
O9 0.38160 0.07350 0.09760 0.03977 O 0
O10 0.36670 0.06380 0.90500 0.03724 O 0
O11 0.29950 0.12340 0.11510 0.03521 O 0
O12 0.29570 0.12200 0.84720 0.05421 O 0
O13 0.15900 0.00930 0.40560 0.04167 O 0
O14 0.34070 0.01420 0.40690 0.03293 O 0
O15 0.04690 0.09030 0.01960 0.03559 O 0
O16 0.45380 0.09060 -0.02850 0.02900 O 0
O17 0.26040 0.20940 0.16190 0.02685 O 0
O18 0.24120 0.19700 0.79450 0.03470 O 0
O19 0.07910 0.00000 0.00000 0.02710 O 0
O20 0.42250 0.00000 0.00000 0.02432 O 0
O21 0.24990 0.17370 -0.01700 0.02229 O 0
O22 -0.00680 0.25010 0.15750 0.02786 O 0
O23 0.11850 0.13050 0.22410 0.04066 O 0
O24 0.36870 0.13130 0.25000 0.04496 O 0
O25 0.12080 0.37920 0.25000 0.05281 O 0
MgG1 0.00000 0.00000 0.25000 0.47748 Mg 0
MgG2 0.00000 0.50000 0.25000 0.52687 Mg 0
MgG3 0.25030 0.12430 0.51170 0.38882 Mg 0
CG4 0.25060 0.00000 0.00000 0.07726 C 0

loop_
_cod_changelog_entry_id
_cod_changelog_entry_author
_cod_changelog_entry_date
_cod_changelog_entry_text
1
;cod-tools version 3.8.0
Id: cif_guess_AMCSD_atom_types 9581 2023-05-17 12:35:41Z saulius
;
2023-05-23T09:14:50+03:00
;Derived atom types and hydrogen counts
from atom names that follow the AMCSD naming convention
(Wat == water, O-H == hydroxyl).
;

loop_
_cod_related_entry_id
_cod_related_entry_database
_cod_related_entry_code
1 AMCSD 0002748
